data_7063650
loop_
_publ_author_name
'Wang, Xin-Ru'
'Zhang, Yingying'

_publ_section_title
;
 Asymmetric synthesis of axially chiral N,N&#x2032;-carbazolepyrrole via
 copper-catalyzed Friedel--Crafts reaction
;
_journal_issue 10
_journal_name_full 'New Journal of Chemistry'
_journal_page_first 3849
_journal_page_last 3854
_journal_paper_doi 10.1039/D5NJ00200A
_journal_volume 49
_journal_year 2025
_chemical_absolute_configuration rmad
_chemical_formula_moiety 'C25 H25 Br N2 O5'
_chemical_formula_sum 'C25 H25 Br N2 O5'
_chemical_formula_weight 513.38
_space_group_crystal_system monoclinic
_space_group_IT_number 4
_space_group_name_Hall 'P 2yb'
_space_group_name_H-M_alt 'P 1 21 1'
_atom_sites_solution_hydrogens geom
_atom_sites_solution_primary dual
_audit_creation_date 2023-10-26
_audit_creation_method
;
Olex2 1.5
(compiled 2023.08.24 svn.re1ec1418 for OlexSys, GUI svn.r6817)
;
_audit_update_record
;
2024-11-26 deposited with the CCDC.	2025-02-11 downloaded from the CCDC.
;
_cell_angle_alpha 90
_cell_angle_beta 103.416(2)
_cell_angle_gamma 90
_cell_formula_units_Z 4
_cell_length_a 12.9596(5)
_cell_length_b 7.6809(3)
_cell_length_c 24.4062(10)
_cell_measurement_reflns_used 9882
_cell_measurement_temperature 258.00
_cell_measurement_theta_max 54.752
_cell_measurement_theta_min 3.240
_cell_volume 2363.13(16)
_computing_cell_refinement 'SAINT v8.37A (Bruker, 2015)'
_computing_data_reduction 'SAINT v8.37A (Bruker, 2015)'
_computing_molecular_graphics 'Olex2 1.5 (Dolomanov et al., 2009)'
_computing_publication_material 'Olex2 1.5 (Dolomanov et al., 2009)'
_computing_structure_refinement 'SHELXL 2018/3 (Sheldrick, 2015)'
_computing_structure_solution 'SHELXT  (Sheldrick, 2015)'
_diffrn_ambient_temperature 258.00
_diffrn_measured_fraction_theta_full 0.986
_diffrn_measured_fraction_theta_max 0.980
_diffrn_measurement_device_type 'Bruker D8 Venture'
_diffrn_measurement_method '\f and \w scans'
_diffrn_radiation_type GaK\a
_diffrn_radiation_wavelength 1.34139
_diffrn_reflns_av_R_equivalents 0.0828
_diffrn_reflns_av_unetI/netI 0.0787
_diffrn_reflns_Laue_measured_fraction_full 0.986
_diffrn_reflns_Laue_measured_fraction_max 0.980
_diffrn_reflns_limit_h_max 15
_diffrn_reflns_limit_h_min -15
_diffrn_reflns_limit_k_max 9
_diffrn_reflns_limit_k_min -8
_diffrn_reflns_limit_l_max 29
_diffrn_reflns_limit_l_min -29
_diffrn_reflns_number 25114
_diffrn_reflns_point_group_measured_fraction_full 0.940
_diffrn_reflns_point_group_measured_fraction_max 0.928
_diffrn_reflns_theta_full 53.594
_diffrn_reflns_theta_max 55.640
_diffrn_reflns_theta_min 3.239
_diffrn_source_current 2.86
_diffrn_source_power 0.1995708
_diffrn_source_voltage 69.78
_diffrn_standards_number 0
_exptl_absorpt_coefficient_mu 1.772
_exptl_absorpt_correction_T_max 0.7508
_exptl_absorpt_correction_T_min 0.4349
_exptl_absorpt_correction_type multi-scan
_exptl_absorpt_process_details
;
SADABS-2016/2 (Bruker,2016/2) was used for absorption correction.
wR2(int) was 0.1638 before and 0.1061 after correction.
The Ratio of minimum to maximum transmission is 0.5792.
The \l/2 correction factor is Not present.
;
_exptl_crystal_colour colourless
_exptl_crystal_colour_primary colourless
_exptl_crystal_density_diffrn 1.443
_exptl_crystal_description block
_exptl_crystal_F_000 1056
_exptl_crystal_size_max 0.07
_exptl_crystal_size_mid 0.07
_exptl_crystal_size_min 0.05
_refine_diff_density_max 1.464
_refine_diff_density_min -0.812
_refine_diff_density_rms 0.088
_refine_ls_abs_structure_details
;
 Flack x determined using 2498 quotients [(I+)-(I-)]/[(I+)+(I-)]
 (Parsons, Flack and Wagner, Acta Cryst. B69 (2013) 249-259).
;
_refine_ls_abs_structure_Flack 0.082(13)
_refine_ls_extinction_method none
_refine_ls_goodness_of_fit_ref 1.063
_refine_ls_hydrogen_treatment constr
_refine_ls_matrix_type full
_refine_ls_number_parameters 593
_refine_ls_number_reflns 8578
_refine_ls_number_restraints 185
_refine_ls_restrained_S_all 1.119
_refine_ls_R_factor_all 0.0880
_refine_ls_R_factor_gt 0.0767
_refine_ls_shift/su_max 0.001
_refine_ls_shift/su_mean 0.000
_refine_ls_structure_factor_coef Fsqd
_refine_ls_weighting_details 'w=1/[\s^2^(Fo^2^)+(0.1541P)^2^+0.2304P] where P=(Fo^2^+2Fc^2^)/3'
_refine_ls_weighting_scheme calc
_refine_ls_wR_factor_gt 0.2132
_refine_ls_wR_factor_ref 0.2269
_reflns_Friedel_coverage 0.756
_reflns_Friedel_fraction_full 0.886
_reflns_Friedel_fraction_max 0.868
_reflns_number_gt 6940
_reflns_number_total 8578
_reflns_threshold_expression 'I > 2\s(I)'
_cod_data_source_file d5nj00200a2.cif
_cod_data_source_block 231026lty_wxr_2_83
_cod_depositor_comments 'Adding full bibliography for 7063650.cif.'
_cod_database_code 7063650
_shelx_shelxl_version_number 2018/3
_shelx_space_group_comment
;
The symmetry employed for this shelxl refinement is uniquely defined
by the following loop, which should always be used as a source of
symmetry information in preference to the above space-group names.
They are only intended as comments.
;
_shelx_estimated_absorpt_t_max 0.917
_shelx_estimated_absorpt_t_min 0.886
_olex2_refinement_description
;
1. Fixed Uiso
 At 1.2 times of:
  All C(H) groups, All C(H,H) groups
 At 1.5 times of:
  All C(H,H,H) groups, All O(H) groups
2. Restrained distances
 H1-H1A = H1-H4_$1
 2.1 with sigma of 0.01
3. Rigid bond restraints
 C11A, C12A
 with sigma for 1-2 distances of 0.005 and sigma for 1-3 distances of 0.005
 C24, C25
 with sigma for 1-2 distances of 0.005 and sigma for 1-3 distances of 0.005
4. Uiso/Uaniso restraints and constraints
O4A \\sim O5A \\sim C23A \\sim C24A \\sim C25A: within 2A with sigma of 0.01
and sigma for terminal atoms of 0.02 within 2A
O2A \\sim O3A \\sim C19A \\sim C20A \\sim C21A \\sim C22A: within 2A with sigma
of 0.01 and sigma for terminal atoms of 0.02 within 2A
C7A \\sim C8A \\sim C9A \\sim C10A \\sim C11A \\sim C12A: within 2A with sigma
of 0.01 and sigma for terminal atoms of 0.02 within 2A
C1A \\sim C2A \\sim C3A \\sim C4A \\sim C5A \\sim C6A: within 2A with sigma of
0.01 and sigma for terminal atoms of 0.02 within 2A
O4 \\sim O5 \\sim C19 \\sim C23 \\sim C24 \\sim C25: within 2A with sigma of
0.01 and sigma for terminal atoms of 0.02 within 2A
O2 \\sim O3 \\sim C20 \\sim C21 \\sim C22: within 2A with sigma of 0.01 and
sigma for terminal atoms of 0.02 within 2A
5.a Secondary CH2 refined with riding coordinates:
 C21(H21A,H21B), C24(H24A,H24B), C21A(H21C,H21D), C24A(H24C,H24D)
5.b Aromatic/amide H refined with riding coordinates:
 C3(H3), C4(H4), C5(H5), C8(H8), C9(H9), C10(H10), C11(H11), C14(H14),
 C3A(H3A), C4A(H4A), C5A(H5A), C8A(H8A), C9A(H9A), C10A(H10A), C11A(H11A),
 C14A(H14A)
5.c Fitted hexagon refined as free rotating group:
 C12A(C7A,C8A,C9A,C10A,C11A)
5.d Idealised Me refined as rotating group:
 C17(H17A,H17B,H17C), C18(H18A,H18B,H18C), C22(H22A,H22B,H22C), C25(H25A,H25B,
 H25C), C17A(H17D,H17E,H17F), C18A(H18D,H18E,H18F), C22A(H22D,H22E,H22F),
 C25A(H25D,H25E,H25F)
5.e Idealised tetrahedral OH refined as rotating group:
 O1(H1), O1A(H1A)
;
_olex2_submission_special_instructions 'No special instructions were received'

loop_
_space_group_symop_operation_xyz
'x, y, z'
'-x, y+1/2, -z'

loop_
_atom_site_label
_atom_site_type_symbol
_atom_site_fract_x
_atom_site_fract_y
_atom_site_fract_z
_atom_site_U_iso_or_equiv
_atom_site_adp_type
_atom_site_occupancy
_atom_site_site_symmetry_order
_atom_site_calc_flag
_atom_site_refinement_flags_posn
_atom_site_refinement_flags_adp
_atom_site_refinement_flags_occupancy
_atom_site_disorder_assembly
_atom_site_disorder_group
Br1 Br 0.47835(6) 0.40629(12) 0.49871(4) 0.0658(3) Uani 1 1 d . . . . .
C1 C 0.2853(5) 0.2285(9) 0.5002(2) 0.0370(13) Uani 1 1 d . . . . .
N1 N 0.2541(4) 0.3976(9) 0.4115(2) 0.0411(11) Uani 1 1 d . . . . .
O1 O 0.4379(5) 0.4016(15) 0.2900(3) 0.089(2) Uani 1 1 d . . . . .
H1 H 0.484363 0.475433 0.292418 0.134 Uiso 1 1 calc DR U . . .
C2 C 0.3886(6) 0.2582(10) 0.5286(3) 0.0483(16) Uani 1 1 d . . . . .
N2 N 0.2222(5) 0.2883(9) 0.4486(2) 0.0455(13) Uani 1 1 d . . . . .
O2 O 0.2907(8) 0.2741(12) 0.2064(3) 0.102(3) Uani 1 1 d . U . . .
C3 C 0.4269(7) 0.1754(12) 0.5785(3) 0.056(2) Uani 1 1 d . . . . .
H3 H 0.496427 0.196074 0.598096 0.068 Uiso 1 1 calc R U . . .
O3 O 0.1621(7) 0.4159(17) 0.2314(3) 0.106(3) Uani 1 1 d . U . . .
C4 C 0.3643(7) 0.0604(14) 0.6011(3) 0.062(2) Uani 1 1 d . . . . .
H4 H 0.392860 0.005626 0.635232 0.075 Uiso 1 1 calc R U . . .
O4 O 0.4159(13) 0.7618(19) 0.2849(4) 0.169(6) Uani 1 1 d . U . . .
C5 C 0.2612(7) 0.0271(11) 0.5737(3) 0.0536(19) Uani 1 1 d . . . . .
H5 H 0.219898 -0.050951 0.588488 0.064 Uiso 1 1 calc R U . . .
O5 O 0.3208(10) 0.6809(12) 0.2048(4) 0.121(3) Uani 1 1 d . U . . .
C6 C 0.2205(6) 0.1129(10) 0.5235(3) 0.0429(15) Uani 1 1 d . . . . .
C7 C 0.1185(5) 0.1060(9) 0.4833(3) 0.0403(14) Uani 1 1 d . . . . .
C8 C 0.0254(6) 0.0107(11) 0.4821(4) 0.056(2) Uani 1 1 d . . . . .
H8 H 0.020956 -0.063072 0.511734 0.067 Uiso 1 1 calc R U . . .
C9 C -0.0578(6) 0.0282(14) 0.4371(4) 0.064(2) Uani 1 1 d . . . . .
H9 H -0.119716 -0.034112 0.436110 0.077 Uiso 1 1 calc R U . . .
C10 C -0.0526(7) 0.1376(14) 0.3921(4) 0.064(2) Uani 1 1 d . . . . .
H10 H -0.110862 0.148038 0.361743 0.077 Uiso 1 1 calc R U . . .
C11 C 0.0393(6) 0.2308(12) 0.3924(3) 0.0535(18) Uani 1 1 d . . . . .
H11 H 0.044174 0.302750 0.362491 0.064 Uiso 1 1 calc R U . . .
C12 C 0.1231(5) 0.2135(10) 0.4385(3) 0.0418(14) Uani 1 1 d . . . . .
C13 C 0.2461(6) 0.5758(9) 0.4115(3) 0.0434(15) Uani 1 1 d . . . . .
C14 C 0.2754(6) 0.6340(10) 0.3643(3) 0.0437(16) Uani 1 1 d . . . . .
H14 H 0.278597 0.749560 0.353463 0.052 Uiso 1 1 calc R U . . .
C15 C 0.3005(5) 0.4840(10) 0.3344(3) 0.0425(14) Uani 1 1 d . . . . .
C16 C 0.2880(5) 0.3404(10) 0.3644(3) 0.0432(15) Uani 1 1 d . . . . .
C17 C 0.3039(8) 0.1537(11) 0.3564(3) 0.055(2) Uani 1 1 d . . . . .
H17A H 0.347143 0.105605 0.390391 0.082 Uiso 1 1 calc R U . . .
H17B H 0.338640 0.137586 0.326057 0.082 Uiso 1 1 calc R U . . .
H17C H 0.236462 0.095749 0.347633 0.082 Uiso 1 1 calc R U . . .
C18 C 0.2129(10) 0.6700(13) 0.4577(4) 0.073(3) Uani 1 1 d . . . . .
H18A H 0.152869 0.612429 0.466306 0.110 Uiso 1 1 calc R U . . .
H18B H 0.194033 0.787470 0.446096 0.110 Uiso 1 1 calc R U . . .
H18C H 0.270448 0.671199 0.490568 0.110 Uiso 1 1 calc R U . . .
C19 C 0.3349(7) 0.4861(11) 0.2797(3) 0.0554(18) Uani 1 1 d . U . . .
C20 C 0.2626(8) 0.3792(15) 0.2352(3) 0.073(3) Uani 1 1 d . U . . .
C21 C 0.0829(14) 0.322(3) 0.1922(6) 0.127(4) Uani 1 1 d . U . . .
H21A H 0.028998 0.401521 0.172438 0.152 Uiso 1 1 calc R U . . .
H21B H 0.114785 0.265105 0.164684 0.152 Uiso 1 1 calc R U . . .
C22 C 0.0354(12) 0.195(3) 0.2207(6) 0.122(6) Uani 1 1 d . U . . .
H22A H -0.039928 0.193694 0.205565 0.183 Uiso 1 1 calc R U . . .
H22B H 0.049867 0.222120 0.260157 0.183 Uiso 1 1 calc R U . . .
H22C H 0.064019 0.081956 0.215785 0.183 Uiso 1 1 calc R U . . .
C23 C 0.3486(11) 0.6650(15) 0.2578(4) 0.081(3) Uani 1 1 d . U . . .
C24 C 0.3491(19) 0.847(2) 0.1784(8) 0.140(5) Uani 1 1 d . U . . .
H24A H 0.308640 0.943754 0.188031 0.168 Uiso 1 1 calc R U . . .
H24B H 0.423975 0.872243 0.192057 0.168 Uiso 1 1 calc R U . . .
C25 C 0.326(2) 0.824(3) 0.1225(8) 0.182(8) Uani 1 1 d . U . . .
H25A H 0.340097 0.930113 0.104588 0.273 Uiso 1 1 calc R U . . .
H25B H 0.252823 0.793657 0.109637 0.273 Uiso 1 1 calc R U . . .
H25C H 0.369612 0.732485 0.113236 0.273 Uiso 1 1 calc R U . . .
Br1A Br 0.96815(12) 0.7578(3) 0.13786(7) 0.1161(6) Uani 1 1 d . . . . .
C1A C 0.8144(9) 0.7849(11) 0.0356(4) 0.068(2) Uani 1 1 d . U . . .
N1A N 0.7413(5) 0.5872(9) 0.0948(2) 0.0526(15) Uani 1 1 d . . . . .
O1A O 0.5995(6) 0.5536(15) 0.2303(4) 0.112(4) Uani 1 1 d . . . . .
H1A H 0.598534 0.606258 0.259419 0.167 Uiso 1 1 calc DR U . . .
C2A C 0.9123(9) 0.8271(15) 0.0643(6) 0.084(3) Uani 1 1 d . U . . .
N2A N 0.7344(6) 0.6939(10) 0.0500(2) 0.0576(17) Uani 1 1 d . . . . .
O2A O 0.7538(13) 0.7139(14) 0.3023(5) 0.142(4) Uani 1 1 d . U . . .
C3A C 0.9746(10) 0.9389(17) 0.0343(7) 0.102(3) Uani 1 1 d . U . . .
H3A H 1.042663 0.974505 0.052232 0.123 Uiso 1 1 calc R U . . .
O3A O 0.8795(11) 0.5529(17) 0.2842(5) 0.132(3) Uani 1 1 d . U . . .
C4A C 0.9316(12) 0.9889(18) -0.0195(8) 0.103(3) Uani 1 1 d . U . . .
H4A H 0.972882 1.057151 -0.037599 0.123 Uiso 1 1 calc R U . . .
O4A O 0.7846(9) 0.2109(15) 0.2639(5) 0.127(4) Uani 1 1 d . U . . .
C5A C 0.8382(12) 0.9485(15) -0.0470(7) 0.096(3) Uani 1 1 d . U . . .
H5A H 0.812970 0.987829 -0.083658 0.116 Uiso 1 1 calc R U . . .
O5A O 0.6298(8) 0.2531(13) 0.2746(6) 0.130(3) Uani 1 1 d . U . . .
C6A C 0.7741(9) 0.8442(12) -0.0212(4) 0.073(2) Uani 1 1 d . U . . .
C12A C 0.6437(5) 0.6864(9) 0.00522(19) 0.080(2) Uani 1 1 d G U . . .
C7A C 0.6639(5) 0.7777(9) -0.0403(2) 0.075(2) Uani 1 1 d G U . . .
C8A C 0.5859(7) 0.7909(10) -0.0900(2) 0.094(3) Uani 1 1 d G U . . .
H8A H 0.599487 0.852047 -0.120452 0.113 Uiso 1 1 calc R U . . .
C9A C 0.4877(6) 0.7128(11) -0.0941(2) 0.095(3) Uani 1 1 d G U . . .
H9A H 0.435512 0.721625 -0.127310 0.114 Uiso 1 1 calc R U . . .
C10A C 0.4674(5) 0.6215(10) -0.0485(3) 0.101(3) Uani 1 1 d G U . . .
H10A H 0.401707 0.569180 -0.051291 0.121 Uiso 1 1 calc R U . . .
C11A C 0.5454(6) 0.6083(9) 0.0011(2) 0.099(3) Uani 1 1 d G U . . .
H11A H 0.531878 0.547155 0.031585 0.119 Uiso 1 1 calc R U . . .
C13A C 0.7719(6) 0.4130(13) 0.0964(3) 0.0532(16) Uani 1 1 d . . . . .
C14A C 0.7640(7) 0.3539(11) 0.1487(3) 0.0554(19) Uani 1 1 d . . . . .
H14A H 0.781127 0.242350 0.162674 0.067 Uiso 1 1 calc R U . . .
C15A C 0.7262(6) 0.4880(11) 0.1771(3) 0.0485(16) Uani 1 1 d . . . . .
C16A C 0.7152(7) 0.6348(11) 0.1450(3) 0.0517(18) Uani 1 1 d . . . . .
C17A C 0.6791(10) 0.8135(13) 0.1528(4) 0.075(3) Uani 1 1 d . . . . .
H17D H 0.701833 0.890406 0.126857 0.113 Uiso 1 1 calc R U . . .
H17E H 0.709038 0.851038 0.190661 0.113 Uiso 1 1 calc R U . . .
H17F H 0.603147 0.815409 0.145854 0.113 Uiso 1 1 calc R U . . .
C18A C 0.8019(10) 0.3294(16) 0.0484(5) 0.080(3) Uani 1 1 d . . . . .
H18D H 0.745259 0.341900 0.015431 0.121 Uiso 1 1 calc R U . . .
H18E H 0.815236 0.207928 0.056329 0.121 Uiso 1 1 calc R U . . .
H18F H 0.864838 0.383459 0.041999 0.121 Uiso 1 1 calc R U . . .
C19A C 0.7001(9) 0.4833(14) 0.2342(4) 0.071(2) Uani 1 1 d . U . . .
C20A C 0.7812(12) 0.602(2) 0.2788(5) 0.093(3) Uani 1 1 d . U . . .
C21A C 0.9558(19) 0.664(3) 0.3235(8) 0.153(6) Uani 1 1 d . U . . .
H21C H 0.919634 0.719406 0.349638 0.183 Uiso 1 1 calc R U . . .
H21D H 1.011954 0.592139 0.345267 0.183 Uiso 1 1 calc R U . . .
C22A C 1.0015(16) 0.796(3) 0.2953(8) 0.140(6) Uani 1 1 d . U . . .
H22D H 1.028082 0.744237 0.265531 0.211 Uiso 1 1 calc R U . . .
H22E H 1.058649 0.851567 0.321600 0.211 Uiso 1 1 calc R U . . .
H22F H 0.948452 0.881160 0.279748 0.211 Uiso 1 1 calc R U . . .
C23A C 0.7056(10) 0.2995(14) 0.2567(4) 0.080(3) Uani 1 1 d . U . . .
C24A C 0.6197(15) 0.074(2) 0.2938(12) 0.149(5) Uani 1 1 d . U . . .
H24C H 0.674645 0.000006 0.285248 0.178 Uiso 1 1 calc R U . . .
H24D H 0.550969 0.025552 0.275854 0.178 Uiso 1 1 calc R U . . .
C25A C 0.6315(17) 0.088(2) 0.3558(11) 0.164(8) Uani 1 1 d . U . . .
H25D H 0.562956 0.103560 0.363810 0.246 Uiso 1 1 calc R U . . .
H25E H 0.675538 0.186599 0.369835 0.246 Uiso 1 1 calc R U . . .
H25F H 0.663705 -0.015842 0.373805 0.246 Uiso 1 1 calc R U . . .

loop_
_atom_site_aniso_label
_atom_site_aniso_U_11
_atom_site_aniso_U_22
_atom_site_aniso_U_33
_atom_site_aniso_U_23
_atom_site_aniso_U_13
_atom_site_aniso_U_12
Br1 0.0530(5) 0.0571(5) 0.0865(6) 0.0093(5) 0.0141(4) -0.0110(4)
C1 0.046(3) 0.030(3) 0.039(3) 0.002(2) 0.018(3) 0.005(3)
N1 0.053(3) 0.032(3) 0.043(2) 0.004(3) 0.022(2) 0.006(3)
O1 0.069(4) 0.133(7) 0.079(4) -0.001(5) 0.043(3) -0.008(5)
C2 0.063(4) 0.040(4) 0.048(3) -0.001(3) 0.024(3) 0.010(3)
N2 0.050(3) 0.046(4) 0.043(3) 0.012(3) 0.016(2) 0.000(3)
O2 0.165(8) 0.074(5) 0.075(4) -0.034(4) 0.045(5) -0.015(5)
C3 0.055(5) 0.060(5) 0.054(4) -0.004(4) 0.012(4) 0.017(4)
O3 0.104(5) 0.132(7) 0.078(4) -0.018(5) 0.013(4) -0.040(6)
C4 0.075(5) 0.070(6) 0.047(4) 0.013(4) 0.023(4) 0.014(5)
O4 0.254(13) 0.137(9) 0.091(5) 0.042(6) -0.013(7) -0.120(10)
C5 0.069(5) 0.053(5) 0.048(4) 0.010(3) 0.032(3) 0.010(4)
O5 0.188(8) 0.059(5) 0.096(5) 0.023(4) -0.010(5) -0.023(5)
C6 0.050(4) 0.041(4) 0.045(3) 0.003(3) 0.026(3) 0.010(3)
C7 0.042(3) 0.040(4) 0.044(3) 0.001(3) 0.019(3) 0.005(3)
C8 0.061(5) 0.041(5) 0.080(5) 0.006(4) 0.043(4) 0.000(3)
C9 0.042(4) 0.072(6) 0.083(6) -0.012(5) 0.024(4) -0.009(4)
C10 0.060(5) 0.066(6) 0.068(5) -0.003(5) 0.021(4) 0.001(4)
C11 0.064(4) 0.049(4) 0.051(4) 0.004(3) 0.021(3) 0.006(4)
C12 0.044(3) 0.038(4) 0.048(3) 0.002(3) 0.021(3) 0.001(3)
C13 0.055(4) 0.026(3) 0.054(4) 0.000(3) 0.021(3) 0.002(3)
C14 0.057(4) 0.033(4) 0.044(3) 0.000(3) 0.017(3) -0.004(3)
C15 0.043(3) 0.045(4) 0.041(3) 0.000(3) 0.015(3) -0.005(3)
C16 0.044(3) 0.044(4) 0.047(3) -0.010(3) 0.022(3) -0.002(3)
C17 0.078(6) 0.036(4) 0.057(4) -0.005(3) 0.031(4) -0.003(4)
C18 0.106(8) 0.044(5) 0.087(6) -0.013(5) 0.057(6) 0.006(5)
C19 0.078(5) 0.051(4) 0.046(3) 0.001(3) 0.032(3) -0.019(4)
C20 0.092(5) 0.083(7) 0.052(4) -0.005(4) 0.029(4) -0.040(5)
C21 0.122(8) 0.156(11) 0.092(7) -0.005(8) 0.005(6) -0.058(8)
C22 0.112(10) 0.147(14) 0.104(8) -0.025(9) 0.018(7) -0.065(10)
C23 0.139(7) 0.060(5) 0.057(4) -0.004(4) 0.049(4) -0.041(5)
C24 0.211(12) 0.065(7) 0.130(8) 0.029(7) 0.008(9) -0.041(8)
C25 0.27(2) 0.121(13) 0.132(8) 0.054(10) 0.009(14) -0.076(14)
Br1A 0.0988(9) 0.1385(15) 0.1072(10) -0.0416(10) 0.0160(7) -0.0215(10)
C1A 0.091(5) 0.037(4) 0.097(5) 0.002(4) 0.066(5) -0.002(4)
N1A 0.071(4) 0.053(4) 0.042(3) 0.001(3) 0.029(3) 0.000(3)
O1A 0.093(5) 0.153(9) 0.114(6) 0.063(6) 0.075(5) 0.060(6)
C2A 0.091(6) 0.054(5) 0.125(7) -0.015(5) 0.062(5) 0.000(5)
N2A 0.079(5) 0.057(5) 0.041(3) 0.006(3) 0.023(3) -0.010(3)
O2A 0.267(13) 0.084(6) 0.107(6) -0.010(5) 0.105(8) -0.014(8)
C3A 0.087(6) 0.062(6) 0.175(9) -0.012(6) 0.065(6) 0.010(5)
O3A 0.155(7) 0.105(7) 0.110(6) -0.030(5) -0.023(6) 0.003(6)
C4A 0.109(7) 0.065(6) 0.161(9) 0.020(6) 0.087(7) 0.004(6)
O4A 0.126(8) 0.109(8) 0.160(8) 0.081(7) 0.062(7) 0.030(6)
C5A 0.126(7) 0.060(6) 0.131(7) 0.036(5) 0.088(6) 0.026(5)
O5A 0.130(6) 0.064(5) 0.239(9) 0.036(6) 0.127(6) 0.015(4)
C6A 0.121(6) 0.040(4) 0.088(5) 0.019(4) 0.083(5) 0.023(4)
C12A 0.125(6) 0.058(5) 0.053(4) -0.007(4) 0.013(5) 0.021(5)
C7A 0.124(7) 0.057(5) 0.054(4) 0.005(4) 0.042(4) 0.022(5)
C8A 0.143(8) 0.077(6) 0.059(4) -0.001(4) 0.018(5) 0.049(6)
C9A 0.130(8) 0.075(7) 0.072(5) -0.005(5) 0.009(6) 0.033(6)
C10A 0.125(7) 0.070(7) 0.090(6) -0.008(5) -0.011(6) 0.023(6)
C11A 0.125(6) 0.058(6) 0.082(5) -0.022(4) -0.042(6) 0.025(5)
C13A 0.068(4) 0.042(4) 0.056(4) -0.006(4) 0.026(3) -0.007(4)
C14A 0.067(5) 0.045(5) 0.059(4) 0.011(3) 0.024(4) 0.005(3)
C15A 0.057(4) 0.045(4) 0.050(4) 0.013(3) 0.025(3) 0.003(3)
C16A 0.072(5) 0.045(4) 0.046(3) 0.006(3) 0.029(3) 0.009(4)
C17A 0.119(8) 0.054(6) 0.066(5) 0.004(4) 0.048(5) 0.024(5)
C18A 0.104(8) 0.065(6) 0.085(6) -0.006(5) 0.048(6) 0.003(6)
C19A 0.096(6) 0.066(5) 0.063(4) 0.019(4) 0.048(4) 0.023(5)
C20A 0.127(7) 0.099(7) 0.063(5) 0.013(5) 0.041(5) 0.017(6)
C21A 0.202(12) 0.093(9) 0.120(9) -0.028(8) -0.049(9) -0.023(9)
C22A 0.152(13) 0.107(12) 0.138(12) -0.038(10) -0.016(10) 0.017(11)
C23A 0.113(7) 0.063(6) 0.085(5) 0.026(5) 0.067(5) 0.024(5)
C24A 0.143(9) 0.068(7) 0.269(13) 0.046(9) 0.116(10) -0.004(7)
C25A 0.160(14) 0.077(10) 0.27(2) 0.049(13) 0.084(15) -0.022(10)

loop_
_atom_type_symbol
_atom_type_description
_atom_type_scat_dispersion_real
_atom_type_scat_dispersion_imag
_atom_type_scat_source
C C 0.0137 0.0067 'International Tables Vol C Tables 4.2.6.8 and 6.1.1.4'
H H 0.0000 0.0000 'International Tables Vol C Tables 4.2.6.8 and 6.1.1.4'
Br Br -0.9338 1.0006 'International Tables Vol C Tables 4.2.6.8 and 6.1.1.4'
N N 0.0241 0.0134 'International Tables Vol C Tables 4.2.6.8 and 6.1.1.4'
O O 0.0389 0.0241 'International Tables Vol C Tables 4.2.6.8 and 6.1.1.4'

loop_
_geom_angle_atom_site_label_1
_geom_angle_atom_site_label_2
_geom_angle_atom_site_label_3
_geom_angle
_geom_angle_site_symmetry_1
_geom_angle_site_symmetry_3
_geom_angle_publ_flag
C2 C1 N2 133.6(6) . . ?
C2 C1 C6 119.8(6) . . ?
N2 C1 C6 106.6(6) . . ?
N2 N1 C13 125.3(5) . . ?
N2 N1 C16 123.7(7) . . ?
C13 N1 C16 110.6(6) . . ?
C19 O1 H1 109.5 . . ?
C1 C2 Br1 121.3(5) . . ?
C3 C2 Br1 119.8(6) . . ?
C3 C2 C1 118.9(7) . . ?
N1 N2 C1 126.1(6) . . ?
N1 N2 C12 123.5(6) . . ?
C12 N2 C1 110.3(5) . . ?
C2 C3 H3 119.2 . . ?
C2 C3 C4 121.6(8) . . ?
C4 C3 H3 119.2 . . ?
C20 O3 C21 119.0(13) . . ?
C3 C4 H4 119.5 . . ?
C5 C4 C3 121.0(7) . . ?
C5 C4 H4 119.5 . . ?
C4 C5 H5 121.0 . . ?
C4 C5 C6 118.1(7) . . ?
C6 C5 H5 121.0 . . ?
C23 O5 C24 118.6(11) . . ?
C1 C6 C7 106.3(6) . . ?
C5 C6 C1 120.6(7) . . ?
C5 C6 C7 132.9(7) . . ?
C8 C7 C6 132.4(7) . . ?
C12 C7 C6 108.2(6) . . ?
C12 C7 C8 119.3(7) . . ?
C7 C8 H8 120.6 . . ?
C9 C8 C7 118.8(7) . . ?
C9 C8 H8 120.6 . . ?
C8 C9 H9 119.2 . . ?
C8 C9 C10 121.5(8) . . ?
C10 C9 H9 119.2 . . ?
C9 C10 H10 119.9 . . ?
C11 C10 C9 120.2(8) . . ?
C11 C10 H10 119.9 . . ?
C10 C11 H11 121.0 . . ?
C12 C11 C10 118.0(7) . . ?
C12 C11 H11 121.0 . . ?
N2 C12 C7 108.5(6) . . ?
N2 C12 C11 129.2(6) . . ?
C11 C12 C7 122.2(7) . . ?
N1 C13 C18 121.5(7) . . ?
C14 C13 N1 106.8(6) . . ?
C14 C13 C18 131.7(7) . . ?
C13 C14 H14 126.1 . . ?
C13 C14 C15 107.7(6) . . ?
C15 C14 H14 126.1 . . ?
C14 C15 C19 126.1(7) . . ?
C16 C15 C14 107.9(5) . . ?
C16 C15 C19 125.9(7) . . ?
N1 C16 C17 119.8(6) . . ?
C15 C16 N1 106.8(6) . . ?
C15 C16 C17 133.3(6) . . ?
C16 C17 H17A 109.5 . . ?
C16 C17 H17B 109.5 . . ?
C16 C17 H17C 109.5 . . ?
H17A C17 H17B 109.5 . . ?
H17A C17 H17C 109.5 . . ?
H17B C17 H17C 109.5 . . ?
C13 C18 H18A 109.5 . . ?
C13 C18 H18B 109.5 . . ?
C13 C18 H18C 109.5 . . ?
H18A C18 H18B 109.5 . . ?
H18A C18 H18C 109.5 . . ?
H18B C18 H18C 109.5 . . ?
O1 C19 C15 106.9(6) . . ?
O1 C19 C20 105.9(8) . . ?
O1 C19 C23 107.0(8) . . ?
C15 C19 C20 111.9(6) . . ?
C23 C19 C15 114.3(7) . . ?
C23 C19 C20 110.3(8) . . ?
O2 C20 O3 122.8(10) . . ?
O2 C20 C19 125.2(10) . . ?
O3 C20 C19 112.0(9) . . ?
O3 C21 H21A 109.6 . . ?
O3 C21 H21B 109.6 . . ?
H21A C21 H21B 108.1 . . ?
C22 C21 O3 110.3(12) . . ?
C22 C21 H21A 109.6 . . ?
C22 C21 H21B 109.6 . . ?
C21 C22 H22A 109.5 . . ?
C21 C22 H22B 109.5 . . ?
C21 C22 H22C 109.5 . . ?
H22A C22 H22B 109.5 . . ?
H22A C22 H22C 109.5 . . ?
H22B C22 H22C 109.5 . . ?
O4 C23 O5 119.6(9) . . ?
O4 C23 C19 119.6(11) . . ?
O5 C23 C19 115.2(9) . . ?
O5 C24 H24A 110.1 . . ?
O5 C24 H24B 110.1 . . ?
H24A C24 H24B 108.4 . . ?
C25 C24 O5 107.9(14) . . ?
C25 C24 H24A 110.1 . . ?
C25 C24 H24B 110.1 . . ?
C24 C25 H25A 109.5 . . ?
C24 C25 H25B 109.5 . . ?
C24 C25 H25C 109.5 . . ?
H25A C25 H25B 109.5 . . ?
H25A C25 H25C 109.5 . . ?
H25B C25 H25C 109.5 . . ?
C2A C1A N2A 132.4(10) . . ?
C2A C1A C6A 121.0(9) . . ?
N2A C1A C6A 106.5(10) . . ?
N2A N1A C13A 124.8(6) . . ?
N2A N1A C16A 124.6(7) . . ?
C13A N1A C16A 110.6(6) . . ?
C19A O1A H1A 109.5 . . ?
C1A C2A Br1A 123.2(8) . . ?
C1A C2A C3A 116.2(12) . . ?
C3A C2A Br1A 120.7(10) . . ?
C1A N2A C12A 111.6(7) . . ?
N1A N2A C1A 127.5(8) . . ?
N1A N2A C12A 119.3(7) . . ?
C2A C3A H3A 120.2 . . ?
C4A C3A C2A 119.5(13) . . ?
C4A C3A H3A 120.2 . . ?
C20A O3A C21A 112.9(15) . . ?
C3A C4A H4A 117.8 . . ?
C5A C4A C3A 124.4(12) . . ?
C5A C4A H4A 117.8 . . ?
C4A C5A H5A 120.3 . . ?
C4A C5A C6A 119.4(14) . . ?
C6A C5A H5A 120.3 . . ?
C23A O5A C24A 121.9(11) . . ?
C1A C6A C7A 107.6(7) . . ?
C5A C6A C1A 119.5(12) . . ?
C5A C6A C7A 132.9(11) . . ?
C7A C12A N2A 108.8(5) . . ?
C7A C12A C11A 120.0 . . ?
C11A C12A N2A 131.2(5) . . ?
C12A C7A C6A 105.5(5) . . ?
C12A C7A C8A 120.0 . . ?
C8A C7A C6A 134.5(5) . . ?
C7A C8A H8A 120.0 . . ?
C9A C8A C7A 120.0 . . ?
C9A C8A H8A 120.0 . . ?
C8A C9A H9A 120.0 . . ?
C10A C9A C8A 120.0 . . ?
C10A C9A H9A 120.0 . . ?
C9A C10A H10A 120.0 . . ?
C11A C10A C9A 120.0 . . ?
C11A C10A H10A 120.0 . . ?
C12A C11A H11A 120.0 . . ?
C10A C11A C12A 120.0 . . ?
C10A C11A H11A 120.0 . . ?
N1A C13A C18A 121.6(8) . . ?
C14A C13A N1A 105.2(6) . . ?
C14A C13A C18A 133.2(10) . . ?
C13A C14A H14A 125.5 . . ?
C13A C14A C15A 109.1(8) . . ?
C15A C14A H14A 125.5 . . ?
C14A C15A C19A 128.5(7) . . ?
C16A C15A C14A 109.2(6) . . ?
C16A C15A C19A 122.3(7) . . ?
N1A C16A C17A 120.3(7) . . ?
C15A C16A N1A 105.9(7) . . ?
C15A C16A C17A 133.7(6) . . ?
C16A C17A H17D 109.5 . . ?
C16A C17A H17E 109.5 . . ?
C16A C17A H17F 109.5 . . ?
H17D C17A H17E 109.5 . . ?
H17D C17A H17F 109.5 . . ?
H17E C17A H17F 109.5 . . ?
C13A C18A H18D 109.5 . . ?
C13A C18A H18E 109.5 . . ?
C13A C18A H18F 109.5 . . ?
H18D C18A H18E 109.5 . . ?
H18D C18A H18F 109.5 . . ?
H18E C18A H18F 109.5 . . ?
O1A C19A C15A 109.5(8) . . ?
O1A C19A C20A 106.4(10) . . ?
O1A C19A C23A 110.6(9) . . ?
C15A C19A C20A 111.1(8) . . ?
C15A C19A C23A 110.9(7) . . ?
C23A C19A C20A 108.3(9) . . ?
O2A C20A O3A 125.3(16) . . ?
O2A C20A C19A 122.6(15) . . ?
O3A C20A C19A 112.1(11) . . ?
O3A C21A H21C 109.1 . . ?
O3A C21A H21D 109.1 . . ?
H21C C21A H21D 107.8 . . ?
C22A C21A O3A 112.7(15) . . ?
C22A C21A H21C 109.1 . . ?
C22A C21A H21D 109.1 . . ?
C21A C22A H22D 109.5 . . ?
C21A C22A H22E 109.5 . . ?
C21A C22A H22F 109.5 . . ?
H22D C22A H22E 109.5 . . ?
H22D C22A H22F 109.5 . . ?
H22E C22A H22F 109.5 . . ?
O4A C23A O5A 120.6(10) . . ?
O4A C23A C19A 123.2(10) . . ?
O5A C23A C19A 115.5(10) . . ?
O5A C24A H24C 110.8 . . ?
O5A C24A H24D 110.8 . . ?
O5A C24A C25A 104.9(17) . . ?
H24C C24A H24D 108.8 . . ?
C25A C24A H24C 110.8 . . ?
C25A C24A H24D 110.8 . . ?
C24A C25A H25D 109.5 . . ?
C24A C25A H25E 109.5 . . ?
C24A C25A H25F 109.5 . . ?
H25D C25A H25E 109.5 . . ?
H25D C25A H25F 109.5 . . ?
H25E C25A H25F 109.5 . . ?

loop_
_geom_bond_atom_site_label_1
_geom_bond_atom_site_label_2
_geom_bond_distance
_geom_bond_site_symmetry_2
_geom_bond_publ_flag
Br1 C2 1.890(8) . ?
C1 C2 1.376(10) . ?
C1 N2 1.411(9) . ?
C1 C6 1.427(9) . ?
N1 N2 1.366(8) . ?
N1 C13 1.373(10) . ?
N1 C16 1.395(8) . ?
O1 H1 0.8200 . ?
O1 C19 1.452(12) . ?
C2 C3 1.362(11) . ?
N2 C12 1.376(9) . ?
O2 C20 1.182(13) . ?
C3 H3 0.9300 . ?
C3 C4 1.396(13) . ?
O3 C20 1.315(14) . ?
O3 C21 1.427(16) . ?
C4 H4 0.9300 . ?
C4 C5 1.372(13) . ?
O4 C23 1.219(15) . ?
C5 H5 0.9300 . ?
C5 C6 1.384(10) . ?
O5 C23 1.265(13) . ?
O5 C24 1.512(17) . ?
C6 C7 1.452(10) . ?
C7 C8 1.406(10) . ?
C7 C12 1.382(10) . ?
C8 H8 0.9300 . ?
C8 C9 1.356(13) . ?
C9 H9 0.9300 . ?
C9 C10 1.398(14) . ?
C10 H10 0.9300 . ?
C10 C11 1.388(12) . ?
C11 H11 0.9300 . ?
C11 C12 1.376(11) . ?
C13 C14 1.370(9) . ?
C13 C18 1.484(10) . ?
C14 H14 0.9300 . ?
C14 C15 1.440(10) . ?
C15 C16 1.354(11) . ?
C15 C19 1.502(9) . ?
C16 C17 1.468(12) . ?
C17 H17A 0.9600 . ?
C17 H17B 0.9600 . ?
C17 H17C 0.9600 . ?
C18 H18A 0.9600 . ?
C18 H18B 0.9600 . ?
C18 H18C 0.9600 . ?
C19 C20 1.504(12) . ?
C19 C23 1.500(13) . ?
C21 H21A 0.9700 . ?
C21 H21B 0.9700 . ?
C21 C22 1.42(2) . ?
C22 H22A 0.9600 . ?
C22 H22B 0.9600 . ?
C22 H22C 0.9600 . ?
C24 H24A 0.9700 . ?
C24 H24B 0.9700 . ?
C24 C25 1.34(3) . ?
C25 H25A 0.9600 . ?
C25 H25B 0.9600 . ?
C25 H25C 0.9600 . ?
Br1A C2A 1.852(14) . ?
C1A C2A 1.339(17) . ?
C1A N2A 1.362(11) . ?
C1A C6A 1.437(15) . ?
N1A N2A 1.351(9) . ?
N1A C13A 1.393(13) . ?
N1A C16A 1.395(8) . ?
O1A H1A 0.8200 . ?
O1A C19A 1.394(12) . ?
C2A C3A 1.483(17) . ?
N2A C12A 1.409(9) . ?
O2A C20A 1.138(17) . ?
C3A H3A 0.9300 . ?
C3A C4A 1.36(2) . ?
O3A C20A 1.305(18) . ?
O3A C21A 1.481(18) . ?
C4A H4A 0.9300 . ?
C4A C5A 1.28(2) . ?
O4A C23A 1.208(14) . ?
C5A H5A 0.9300 . ?
C5A C6A 1.404(13) . ?
O5A C23A 1.218(12) . ?
O5A C24A 1.470(17) . ?
C6A C7A 1.486(14) . ?
C12A C7A 1.3900 . ?
C12A C11A 1.3900 . ?
C7A C8A 1.3900 . ?
C8A H8A 0.9300 . ?
C8A C9A 1.3900 . ?
C9A H9A 0.9300 . ?
C9A C10A 1.3900 . ?
C10A H10A 0.9300 . ?
C10A C11A 1.3900 . ?
C11A H11A 0.9300 . ?
C13A C14A 1.379(11) . ?
C13A C18A 1.466(12) . ?
C14A H14A 0.9300 . ?
C14A C15A 1.393(12) . ?
C15A C16A 1.361(11) . ?
C15A C19A 1.509(10) . ?
C16A C17A 1.476(13) . ?
C17A H17D 0.9600 . ?
C17A H17E 0.9600 . ?
C17A H17F 0.9600 . ?
C18A H18D 0.9600 . ?
C18A H18E 0.9600 . ?
C18A H18F 0.9600 . ?
C19A C20A 1.61(2) . ?
C19A C23A 1.511(14) . ?
C21A H21C 0.9700 . ?
C21A H21D 0.9700 . ?
C21A C22A 1.43(3) . ?
C22A H22D 0.9600 . ?
C22A H22E 0.9600 . ?
C22A H22F 0.9600 . ?
C24A H24C 0.9700 . ?
C24A H24D 0.9700 . ?
C24A C25A 1.49(3) . ?
C25A H25D 0.9600 . ?
C25A H25E 0.9600 . ?
C25A H25F 0.9600 . ?

loop_
_geom_torsion_atom_site_label_1
_geom_torsion_atom_site_label_2
_geom_torsion_atom_site_label_3
_geom_torsion_atom_site_label_4
_geom_torsion
_geom_torsion_site_symmetry_1
_geom_torsion_site_symmetry_2
_geom_torsion_site_symmetry_3
_geom_torsion_site_symmetry_4
_geom_torsion_publ_flag
Br1 C2 C3 C4 -177.8(6) . . . . ?
C1 C2 C3 C4 0.7(11) . . . . ?
C1 N2 C12 C7 0.9(8) . . . . ?
C1 N2 C12 C11 -177.3(7) . . . . ?
C1 C6 C7 C8 177.4(7) . . . . ?
C1 C6 C7 C12 -0.2(7) . . . . ?
N1 N2 C12 C7 177.8(6) . . . . ?
N1 N2 C12 C11 -0.4(12) . . . . ?
N1 C13 C14 C15 0.8(9) . . . . ?
O1 C19 C20 O2 -15.3(12) . . . . ?
O1 C19 C20 O3 164.8(8) . . . . ?
O1 C19 C23 O4 -54.9(15) . . . . ?
O1 C19 C23 O5 98.5(13) . . . . ?
C2 C1 N2 N1 1.3(12) . . . . ?
C2 C1 N2 C12 178.0(7) . . . . ?
C2 C1 C6 C5 -1.4(10) . . . . ?
C2 C1 C6 C7 -178.5(6) . . . . ?
C2 C3 C4 C5 -0.3(13) . . . . ?
N2 C1 C2 Br1 -0.3(11) . . . . ?
N2 C1 C2 C3 -178.8(7) . . . . ?
N2 C1 C6 C5 177.8(6) . . . . ?
N2 C1 C6 C7 0.8(7) . . . . ?
N2 N1 C13 C14 -173.3(6) . . . . ?
N2 N1 C13 C18 7.8(12) . . . . ?
N2 N1 C16 C15 172.7(6) . . . . ?
N2 N1 C16 C17 -7.9(11) . . . . ?
C3 C4 C5 C6 -1.0(12) . . . . ?
C4 C5 C6 C1 1.9(11) . . . . ?
C4 C5 C6 C7 177.9(8) . . . . ?
C5 C6 C7 C8 0.9(13) . . . . ?
C5 C6 C7 C12 -176.7(7) . . . . ?
C6 C1 C2 Br1 178.6(5) . . . . ?
C6 C1 C2 C3 0.1(10) . . . . ?
C6 C1 N2 N1 -177.8(6) . . . . ?
C6 C1 N2 C12 -1.0(7) . . . . ?
C6 C7 C8 C9 -177.9(8) . . . . ?
C6 C7 C12 N2 -0.4(8) . . . . ?
C6 C7 C12 C11 177.9(7) . . . . ?
C7 C8 C9 C10 0.3(13) . . . . ?
C8 C7 C12 N2 -178.4(6) . . . . ?
C8 C7 C12 C11 -0.1(10) . . . . ?
C8 C9 C10 C11 0.4(14) . . . . ?
C9 C10 C11 C12 -1.0(13) . . . . ?
C10 C11 C12 N2 178.7(8) . . . . ?
C10 C11 C12 C7 0.8(11) . . . . ?
C12 C7 C8 C9 -0.5(11) . . . . ?
C13 N1 N2 C1 -91.1(9) . . . . ?
C13 N1 N2 C12 92.6(9) . . . . ?
C13 N1 C16 C15 -0.5(8) . . . . ?
C13 N1 C16 C17 178.8(7) . . . . ?
C13 C14 C15 C16 -1.2(9) . . . . ?
C13 C14 C15 C19 179.0(7) . . . . ?
C14 C15 C16 N1 1.0(8) . . . . ?
C14 C15 C16 C17 -178.2(9) . . . . ?
C14 C15 C19 O1 121.6(9) . . . . ?
C14 C15 C19 C20 -122.9(9) . . . . ?
C14 C15 C19 C23 3.4(13) . . . . ?
C15 C19 C20 O2 -131.5(10) . . . . ?
C15 C19 C20 O3 48.6(12) . . . . ?
C15 C19 C23 O4 63.2(17) . . . . ?
C15 C19 C23 O5 -143.3(11) . . . . ?
C16 N1 N2 C1 96.7(9) . . . . ?
C16 N1 N2 C12 -79.6(9) . . . . ?
C16 N1 C13 C14 -0.3(9) . . . . ?
C16 N1 C13 C18 -179.1(8) . . . . ?
C16 C15 C19 O1 -58.2(10) . . . . ?
C16 C15 C19 C20 57.3(11) . . . . ?
C16 C15 C19 C23 -176.4(9) . . . . ?
C18 C13 C14 C15 179.5(9) . . . . ?
C19 C15 C16 N1 -179.2(7) . . . . ?
C19 C15 C16 C17 1.6(14) . . . . ?
C20 O3 C21 C22 103.1(17) . . . . ?
C20 C19 C23 O4 -169.7(13) . . . . ?
C20 C19 C23 O5 -16.2(15) . . . . ?
C21 O3 C20 O2 2.0(18) . . . . ?
C21 O3 C20 C19 -178.1(11) . . . . ?
C23 O5 C24 C25 171(2) . . . . ?
C23 C19 C20 O2 100.1(13) . . . . ?
C23 C19 C20 O3 -79.8(10) . . . . ?
C24 O5 C23 O4 -16(3) . . . . ?
C24 O5 C23 C19 -169.6(14) . . . . ?
Br1A C2A C3A C4A -179.6(9) . . . . ?
C1A C2A C3A C4A -1.2(16) . . . . ?
C1A N2A C12A C7A -0.7(8) . . . . ?
C1A N2A C12A C11A 179.8(6) . . . . ?
C1A C6A C7A C12A 0.9(7) . . . . ?
C1A C6A C7A C8A -179.9(6) . . . . ?
N1A N2A C12A C7A -167.3(6) . . . . ?
N1A N2A C12A C11A 13.3(10) . . . . ?
N1A C13A C14A C15A 1.8(9) . . . . ?
O1A C19A C20A O2A 2.9(14) . . . . ?
O1A C19A C20A O3A -177.1(10) . . . . ?
O1A C19A C23A O4A -180.0(13) . . . . ?
O1A C19A C23A O5A -9.7(16) . . . . ?
C2A C1A N2A N1A -16.1(16) . . . . ?
C2A C1A N2A C12A 178.7(10) . . . . ?
C2A C1A C6A C5A -0.2(13) . . . . ?
C2A C1A C6A C7A -179.1(8) . . . . ?
C2A C3A C4A C5A 1(2) . . . . ?
N2A C1A C2A Br1A 1.9(16) . . . . ?
N2A C1A C2A C3A -176.4(9) . . . . ?
N2A C1A C6A C5A 177.6(8) . . . . ?
N2A C1A C6A C7A -1.3(9) . . . . ?
N2A N1A C13A C14A -177.9(7) . . . . ?
N2A N1A C13A C18A 1.1(13) . . . . ?
N2A N1A C16A C15A 176.0(8) . . . . ?
N2A N1A C16A C17A -1.3(14) . . . . ?
N2A C12A C7A C6A -0.1(6) . . . . ?
N2A C12A C7A C8A -179.5(6) . . . . ?
N2A C12A C11A C10A 179.4(8) . . . . ?
C3A C4A C5A C6A -1(2) . . . . ?
C4A C5A C6A C1A 0.1(16) . . . . ?
C4A C5A C6A C7A 178.7(10) . . . . ?
C5A C6A C7A C12A -177.8(10) . . . . ?
C5A C6A C7A C8A 1.4(14) . . . . ?
C6A C1A C2A Br1A 179.1(7) . . . . ?
C6A C1A C2A C3A 0.7(14) . . . . ?
C6A C1A N2A N1A 166.4(7) . . . . ?
C6A C1A N2A C12A 1.3(9) . . . . ?
C6A C7A C8A C9A -179.2(8) . . . . ?
C12A C7A C8A C9A 0.0 . . . . ?
C7A C12A C11A C10A 0.0 . . . . ?
C7A C8A C9A C10A 0.0 . . . . ?
C8A C9A C10A C11A 0.0 . . . . ?
C9A C10A C11A C12A 0.0 . . . . ?
C11A C12A C7A C6A 179.4(6) . . . . ?
C11A C12A C7A C8A 0.0 . . . . ?
C13A N1A N2A C1A -83.4(11) . . . . ?
C13A N1A N2A C12A 80.8(10) . . . . ?
C13A N1A C16A C15A -2.0(10) . . . . ?
C13A N1A C16A C17A -179.3(9) . . . . ?
C13A C14A C15A C16A -3.2(10) . . . . ?
C13A C14A C15A C19A 177.1(9) . . . . ?
C14A C15A C16A N1A 3.1(10) . . . . ?
C14A C15A C16A C17A 179.9(11) . . . . ?
C14A C15A C19A O1A -130.1(10) . . . . ?
C14A C15A C19A C20A 112.6(11) . . . . ?
C14A C15A C19A C23A -7.9(15) . . . . ?
C15A C19A C20A O2A 122.1(11) . . . . ?
C15A C19A C20A O3A -58.0(13) . . . . ?
C15A C19A C23A O4A 58.4(17) . . . . ?
C15A C19A C23A O5A -131.4(12) . . . . ?
C16A N1A N2A C1A 98.9(11) . . . . ?
C16A N1A N2A C12A -96.9(9) . . . . ?
C16A N1A C13A C14A 0.1(9) . . . . ?
C16A N1A C13A C18A 179.0(9) . . . . ?
C16A C15A C19A O1A 50.1(14) . . . . ?
C16A C15A C19A C20A -67.1(12) . . . . ?
C16A C15A C19A C23A 172.4(9) . . . . ?
C18A C13A C14A C15A -176.9(10) . . . . ?
C19A C15A C16A N1A -177.1(8) . . . . ?
C19A C15A C16A C17A -0.3(17) . . . . ?
C20A O3A C21A C22A -97(2) . . . . ?
C20A C19A C23A O4A -63.8(14) . . . . ?
C20A C19A C23A O5A 106.5(14) . . . . ?
C21A O3A C20A O2A -2(2) . . . . ?
C21A O3A C20A C19A 177.9(13) . . . . ?
C23A O5A C24A C25A 111.8(18) . . . . ?
C23A C19A C20A O2A -115.9(12) . . . . ?
C23A C19A C20A O3A 64.0(12) . . . . ?
C24A O5A C23A O4A -14(3) . . . . ?
C24A O5A C23A C19A 175.2(17) . . . . ?
